data_4034536
loop_
_publ_author_name
'Bisht, Girish Singh'
'Gnanaprakasam, Boopathy'

_publ_section_title
;
 Transition-Metal-Free Addition Reaction for the Synthesis of
 3-(Aminobenzylidene/aminoalkylidene)indolin-2-ones and Its Synthetic
 Applications.
;
_journal_issue 21
_journal_name_full 'The Journal of organic chemistry'
_journal_page_first 13516
_journal_page_last 13527
_journal_paper_doi 10.1021/acs.joc.9b01771
_journal_volume 84
_journal_year 2019
_chemical_formula_sum 'C10 H10 N2 O'
_chemical_formula_weight 174.20
_space_group_crystal_system monoclinic
_space_group_IT_number 14
_space_group_name_Hall '-P 2ybc'
_space_group_name_H-M_alt 'P 1 21/c 1'
_atom_sites_solution_hydrogens geom
_audit_creation_method SHELXL-2016/6
_cell_angle_alpha 90
_cell_angle_beta 92.210(3)
_cell_angle_gamma 90
_cell_formula_units_Z 48
_cell_length_a 45.984(3)
_cell_length_b 14.1262(9)
_cell_length_c 15.9483(10)
_cell_measurement_reflns_used 9667
_cell_measurement_temperature 296(2)
_cell_measurement_theta_max 65.33
_cell_measurement_theta_min 2.88
_cell_volume 10352.0(11)
_computing_structure_refinement 'SHELXL-2016/6 (Sheldrick, 2016)'
_computing_structure_solution 'SHELXT 2014/5 (Sheldrick, 2014)'
_diffrn_ambient_temperature 296(2)
_diffrn_measured_fraction_theta_full 0.995
_diffrn_measured_fraction_theta_max 0.995
_diffrn_measurement_device_type 'fine focused sealed tube'
_diffrn_radiation_type CuK\a
_diffrn_radiation_wavelength 1.54178
_diffrn_reflns_av_R_equivalents 0.0614
_diffrn_reflns_av_unetI/netI 0.0408
_diffrn_reflns_Laue_measured_fraction_full 0.995
_diffrn_reflns_Laue_measured_fraction_max 0.995
_diffrn_reflns_limit_h_max 53
_diffrn_reflns_limit_h_min -54
_diffrn_reflns_limit_k_max 16
_diffrn_reflns_limit_k_min -16
_diffrn_reflns_limit_l_max 18
_diffrn_reflns_limit_l_min -18
_diffrn_reflns_number 98429
_diffrn_reflns_point_group_measured_fraction_full 0.995
_diffrn_reflns_point_group_measured_fraction_max 0.995
_diffrn_reflns_theta_full 65.322
_diffrn_reflns_theta_max 65.322
_diffrn_reflns_theta_min 2.885
_exptl_absorpt_coefficient_mu 0.721
_exptl_crystal_colour coloured
_exptl_crystal_density_diffrn 1.341
_exptl_crystal_description needleshape
_exptl_crystal_F_000 4416
_refine_diff_density_max 0.277
_refine_diff_density_min -0.251
_refine_diff_density_rms 0.049
_refine_ls_extinction_method none
_refine_ls_goodness_of_fit_ref 1.130
_refine_ls_hydrogen_treatment constr
_refine_ls_matrix_type full
_refine_ls_number_parameters 1417
_refine_ls_number_reflns 17685
_refine_ls_number_restraints 0
_refine_ls_restrained_S_all 1.130
_refine_ls_R_factor_all 0.0561
_refine_ls_R_factor_gt 0.0465
_refine_ls_shift/su_max 0.001
_refine_ls_shift/su_mean 0.000
_refine_ls_structure_factor_coef Fsqd
_refine_ls_weighting_details 'w=1/[\s^2^(Fo^2^)+(0.1000P)^2^+0.5415P] where P=(Fo^2^+2Fc^2^)/3'
_refine_ls_weighting_scheme calc
_refine_ls_wR_factor_gt 0.1424
_refine_ls_wR_factor_ref 0.1495
_reflns_Friedel_coverage 0.000
_reflns_number_gt 15233
_reflns_number_total 17685
_reflns_threshold_expression 'I > 2\s(I)'
_cod_data_source_file jo9b01771_si_002.cif
_cod_data_source_block TRY_a
_cod_original_sg_symbol_H-M 'P 21/c'
_cod_database_code 4034536
_shelx_shelxl_version_number 2016/6
_shelx_space_group_comment
;
The symmetry employed for this shelxl refinement is uniquely defined
by the following loop, which should always be used as a source of
symmetry information in preference to the above space-group names.
They are only intended as comments.
;

loop_
_space_group_symop_operation_xyz
'x, y, z'
'-x, y+1/2, -z+1/2'
'-x, -y, -z'
'x, -y-1/2, z-1/2'

loop_
_atom_site_label
_atom_site_type_symbol
_atom_site_fract_x
_atom_site_fract_y
_atom_site_fract_z
_atom_site_U_iso_or_equiv
_atom_site_adp_type
_atom_site_occupancy
_atom_site_site_symmetry_order
_atom_site_calc_flag
_atom_site_refinement_flags_posn
_atom_site_refinement_flags_adp
O5 O 0.54158(2) 0.56265(8) 0.18914(7) 0.0145(3) Uani 1 1 d . .
O2 O 0.53468(3) 0.68787(8) -0.04208(8) 0.0154(3) Uani 1 1 d . .
O11 O 0.87117(3) 0.69412(8) 0.28906(8) 0.0166(3) Uani 1 1 d . .
O6 O 0.78708(3) 0.44035(8) 0.37471(8) 0.0169(3) Uani 1 1 d . .
O8 O 0.77756(3) 0.30580(8) 0.15040(8) 0.0186(3) Uani 1 1 d . .
O9 O 0.94615(3) 0.55982(8) 0.36829(8) 0.0184(3) Uani 1 1 d . .
O12 O 0.95967(3) 0.69007(8) 0.60238(8) 0.0169(3) Uani 1 1 d . .
O10 O 0.87973(3) 0.57275(8) 0.52303(8) 0.0189(3) Uani 1 1 d . .
O1 O 0.61088(3) 0.57350(8) 1.04310(8) 0.0210(3) Uani 1 1 d . .
O4 O 0.71271(3) 0.45091(8) 0.19895(8) 0.0201(3) Uani 1 1 d . .
O7 O 0.72476(3) 0.29196(8) 0.41569(8) 0.0208(3) Uani 1 1 d . .
O3 O 0.62018(3) 0.70321(8) 0.26658(8) 0.0197(3) Uani 1 1 d . .
N3 N 0.54326(3) 0.73542(10) 0.09549(9) 0.0133(3) Uani 1 1 d . .
H3 H 0.545684 0.680058 0.117077 0.016 Uiso 1 1 calc R U
N14 N 0.71639(3) 0.26533(10) 0.27319(9) 0.0148(3) Uani 1 1 d . .
H14 H 0.716692 0.323236 0.256609 0.018 Uiso 1 1 calc R U
N25 N 0.95154(3) 0.73313(10) 0.46311(9) 0.0143(3) Uani 1 1 d . .
H25 H 0.947698 0.677619 0.443508 0.017 Uiso 1 1 calc R U
N9 N 0.58844(3) 0.52912(10) 0.23994(9) 0.0134(3) Uani 1 1 d . .
H9 H 0.592730 0.584843 0.258282 0.016 Uiso 1 1 calc R U
N12 N 0.73923(3) 0.48049(10) 0.39769(9) 0.0150(3) Uani 1 1 d . .
H12 H 0.733237 0.424596 0.409609 0.018 Uiso 1 1 calc R U
N5 N 0.61286(3) 0.74657(10) 0.12739(9) 0.0161(3) Uani 1 1 d . .
H5 H 0.609102 0.691046 0.107686 0.019 Uiso 1 1 calc R U
N17 N 0.90119(3) 0.51680(10) 0.30905(9) 0.0159(3) Uani 1 1 d . .
H17 H 0.892896 0.571216 0.311744 0.019 Uiso 1 1 calc R U
N2 N 0.56875(3) 0.50676(10) 0.98389(9) 0.0154(3) Uani 1 1 d . .
H2 H 0.557382 0.554530 0.989220 0.018 Uiso 1 1 calc R U
N19 N 0.92495(3) 0.52112(10) 0.57400(9) 0.0157(3) Uani 1 1 d . .
H19 H 0.931447 0.574757 0.592034 0.019 Uiso 1 1 calc R U
N7 N 0.75932(3) 0.49476(10) 0.16276(9) 0.0167(3) Uani 1 1 d . .
H7 H 0.767836 0.441456 0.172509 0.020 Uiso 1 1 calc R U
N24 N 0.96583(3) 0.85042(10) 0.70121(9) 0.0179(3) Uani 1 1 d . .
H24A H 0.965180 0.789585 0.700004 0.021 Uiso 1 1 calc R U
H24B H 0.966939 0.879629 0.748539 0.021 Uiso 1 1 calc R U
N4 N 0.52932(3) 0.84664(10) -0.14616(9) 0.0175(3) Uani 1 1 d . .
H4A H 0.529064 0.785837 -0.143566 0.021 Uiso 1 1 calc R U
H4B H 0.527795 0.874564 -0.194043 0.021 Uiso 1 1 calc R U
N23 N 0.88108(3) 0.74134(10) 0.42617(9) 0.0157(3) Uani 1 1 d . .
H23 H 0.883287 0.685790 0.447549 0.019 Uiso 1 1 calc R U
N10 N 0.51541(3) 0.40104(10) 0.12602(10) 0.0186(3) Uani 1 1 d . .
H10A H 0.513351 0.459282 0.140318 0.022 Uiso 1 1 calc R U
H10B H 0.501114 0.371005 0.101992 0.022 Uiso 1 1 calc R U
N6 N 0.63053(3) 0.86120(11) 0.36440(10) 0.0211(4) Uani 1 1 d . .
H6A H 0.627979 0.800900 0.363008 0.025 Uiso 1 1 calc R U
H6B H 0.633501 0.889498 0.411704 0.025 Uiso 1 1 calc R U
N11 N 0.81787(3) 0.59905(10) 0.32973(10) 0.0186(3) Uani 1 1 d . .
H11A H 0.818270 0.539332 0.340199 0.022 Uiso 1 1 calc R U
H11B H 0.833383 0.627507 0.314905 0.022 Uiso 1 1 calc R U
N8 N 0.67638(3) 0.60597(10) 0.19620(10) 0.0195(3) Uani 1 1 d . .
H8A H 0.678347 0.546690 0.207317 0.023 Uiso 1 1 calc R U
H8B H 0.660131 0.633911 0.204561 0.023 Uiso 1 1 calc R U
N22 N 0.86426(3) 0.84933(11) 0.18604(10) 0.0208(4) Uani 1 1 d . .
H22A H 0.863401 0.788683 0.189984 0.025 Uiso 1 1 calc R U
H22B H 0.862152 0.876129 0.137776 0.025 Uiso 1 1 calc R U
N18 N 0.98144(3) 0.40292(11) 0.38871(10) 0.0207(3) Uani 1 1 d . .
H18A H 0.979489 0.462598 0.397563 0.025 Uiso 1 1 calc R U
H18B H 0.997294 0.374653 0.404437 0.025 Uiso 1 1 calc R U
N13 N 0.72949(3) 0.12698(11) 0.50145(10) 0.0219(4) Uani 1 1 d . .
H13A H 0.729687 0.187819 0.503355 0.026 Uiso 1 1 calc R U
H13B H 0.732798 0.094645 0.546505 0.026 Uiso 1 1 calc R U
N15 N 0.77747(3) 0.15126(10) 0.04721(10) 0.0206(3) Uani 1 1 d . .
H15A H 0.775290 0.211513 0.051461 0.025 Uiso 1 1 calc R U
H15B H 0.775835 0.124463 -0.001165 0.025 Uiso 1 1 calc R U
N16 N 0.78761(3) 0.26158(10) 0.28829(9) 0.0157(3) Uani 1 1 d . .
H16 H 0.787179 0.317072 0.310377 0.019 Uiso 1 1 calc R U
N1 N 0.65504(3) 0.44275(11) 1.05571(10) 0.0233(4) Uani 1 1 d . .
H1A H 0.649370 0.498582 1.069054 0.028 Uiso 1 1 calc R U
H1B H 0.672472 0.424671 1.068952 0.028 Uiso 1 1 calc R U
N20 N 0.84758(3) 0.42545(11) 0.45971(10) 0.0235(4) Uani 1 1 d . .
H20A H 0.848136 0.484366 0.473268 0.028 Uiso 1 1 calc R U
H20B H 0.832181 0.402138 0.435363 0.028 Uiso 1 1 calc R U
C30 C 0.53693(3) 0.75224(12) 0.01279(11) 0.0122(4) Uani 1 1 d . .
C58 C 0.56253(4) 0.50456(12) 0.20161(10) 0.0121(4) Uani 1 1 d . .
C56 C 0.59276(4) 0.37234(12) 0.20729(11) 0.0140(4) Uani 1 1 d . .
C88 C 0.78303(4) 0.24317(12) 0.20496(11) 0.0143(4) Uani 1 1 d . .
C15 C 0.58500(4) 0.35979(12) 0.94885(11) 0.0139(4) Uani 1 1 d . .
C69 C 0.72199(4) 0.56165(12) 0.39704(11) 0.0146(4) Uani 1 1 d . .
C70 C 0.76682(4) 0.50197(12) 0.37688(11) 0.0135(4) Uani 1 1 d . .
C98 C 0.92879(4) 0.49776(12) 0.33817(11) 0.0139(4) Uani 1 1 d . .
C18 C 0.59721(4) 0.50422(12) 1.01083(11) 0.0152(4) Uani 1 1 d . .
C131 C 0.95840(3) 0.75265(12) 0.54514(11) 0.0131(4) Uani 1 1 d . .
C16 C 0.56060(4) 0.42067(12) 0.94628(11) 0.0144(4) Uani 1 1 d . .
C124 C 0.96331(4) 0.85354(12) 0.55293(11) 0.0132(4) Uani 1 1 d . .
C27 C 0.53459(4) 0.85433(12) 0.00191(11) 0.0133(4) Uani 1 1 d . .
C130 C 0.95163(4) 0.81582(12) 0.41541(11) 0.0141(4) Uani 1 1 d . .
C28 C 0.53210(3) 0.89770(12) -0.07582(11) 0.0142(4) Uani 1 1 d . .
C51 C 0.60702(4) 0.45106(12) 0.24521(11) 0.0136(4) Uani 1 1 d . .
C111 C 0.89836(4) 0.50736(12) 0.53609(11) 0.0149(4) Uani 1 1 d . .
C57 C 0.56390(4) 0.40549(11) 0.17991(10) 0.0126(4) Uani 1 1 d . .
C38 C 0.61928(4) 0.76566(12) 0.20924(11) 0.0148(4) Uani 1 1 d . .
C36 C 0.62127(4) 0.90548(12) 0.13242(12) 0.0156(4) Uani 1 1 d . .
C76 C 0.71172(4) 0.18738(12) 0.22080(11) 0.0139(4) Uani 1 1 d . .
C59 C 0.54061(4) 0.35755(12) 0.14104(10) 0.0137(4) Uani 1 1 d . .
C26 C 0.54528(4) 0.81994(12) 0.14062(11) 0.0130(4) Uani 1 1 d . .
C46 C 0.75211(4) 0.64877(12) 0.12310(11) 0.0159(4) Uani 1 1 d . .
C77 C 0.72041(4) 0.23679(12) 0.35423(11) 0.0140(4) Uani 1 1 d . .
C17 C 0.60860(4) 0.41129(12) 0.99233(11) 0.0139(4) Uani 1 1 d . .
C25 C 0.53994(4) 0.89606(12) 0.08498(11) 0.0135(4) Uani 1 1 d . .
C45 C 0.77295(4) 0.57544(12) 0.13234(11) 0.0160(4) Uani 1 1 d . .
C66 C 0.76811(4) 0.60195(12) 0.36037(11) 0.0147(4) Uani 1 1 d . .
C100 C 0.95993(4) 0.35432(12) 0.35065(11) 0.0159(4) Uani 1 1 d . .
C118 C 0.87233(4) 0.86009(12) 0.33323(11) 0.0151(4) Uani 1 1 d . .
C75 C 0.71294(4) 0.10391(12) 0.26940(11) 0.0143(4) Uani 1 1 d . .
C35 C 0.61316(4) 0.82893(12) 0.07941(11) 0.0147(4) Uani 1 1 d . .
C123 C 0.96510(4) 0.89944(12) 0.62971(11) 0.0144(4) Uani 1 1 d . .
C93 C 0.90822(4) 0.35992(12) 0.28122(11) 0.0158(4) Uani 1 1 d . .
C119 C 0.87447(4) 0.75886(12) 0.34398(11) 0.0140(4) Uani 1 1 d . .
C63 C 0.73902(4) 0.63933(12) 0.37336(11) 0.0157(4) Uani 1 1 d . .
C64 C 0.79333(4) 0.64724(12) 0.33645(11) 0.0161(4) Uani 1 1 d . .
C39 C 0.62986(4) 0.91094(12) 0.29306(12) 0.0161(4) Uani 1 1 d . .
C94 C 0.88820(4) 0.43566(12) 0.27417(11) 0.0159(4) Uani 1 1 d . .
C106 C 0.94020(4) 0.43617(12) 0.57958(11) 0.0157(4) Uani 1 1 d . .
C86 C 0.79210(4) 0.10155(12) 0.27621(11) 0.0159(4) Uani 1 1 d . .
C97 C 0.93413(4) 0.39824(12) 0.32465(11) 0.0150(4) Uani 1 1 d . .
C14 C 0.58199(4) 0.27083(12) 0.91098(11) 0.0166(4) Uani 1 1 d . .
H14A H 0.597709 0.229442 0.910421 0.020 Uiso 1 1 calc R U
C103 C 0.89543(4) 0.40819(12) 0.51574(11) 0.0154(4) Uani 1 1 d . .
C47 C 0.72484(4) 0.61033(12) 0.15226(11) 0.0152(4) Uani 1 1 d . .
C125 C 0.95937(4) 0.89278(12) 0.46853(11) 0.0142(4) Uani 1 1 d . .
C87 C 0.78603(4) 0.14176(12) 0.19352(11) 0.0147(4) Uani 1 1 d . .
C37 C 0.62510(4) 0.86625(12) 0.21659(11) 0.0137(4) Uani 1 1 d . .
C49 C 0.69859(4) 0.65470(12) 0.16593(11) 0.0171(4) Uani 1 1 d . .
C48 C 0.73041(4) 0.51248(12) 0.17493(11) 0.0149(4) Uani 1 1 d . .
C78 C 0.71869(4) 0.13429(12) 0.35575(11) 0.0144(4) Uani 1 1 d . .
C13 C 0.55526(4) 0.24489(12) 0.87418(12) 0.0197(4) Uani 1 1 d . .
H13 H 0.553336 0.186184 0.848163 0.024 Uiso 1 1 calc R U
C90 C 0.78338(4) 0.09929(12) 0.11574(12) 0.0171(4) Uani 1 1 d . .
C11 C 0.53381(4) 0.39372(13) 0.91223(11) 0.0186(4) Uani 1 1 d . .
H11 H 0.517854 0.434027 0.913902 0.022 Uiso 1 1 calc R U
C85 C 0.79308(4) 0.17836(12) 0.33274(11) 0.0146(4) Uani 1 1 d . .
C79 C 0.72401(4) 0.08252(12) 0.42821(12) 0.0172(4) Uani 1 1 d . .
C116 C 0.87811(4) 0.90190(12) 0.41579(11) 0.0154(4) Uani 1 1 d . .
C120 C 0.86888(4) 0.90195(12) 0.25498(12) 0.0164(4) Uani 1 1 d . .
C19 C 0.63672(4) 0.38400(13) 1.01434(11) 0.0186(4) Uani 1 1 d . .
C52 C 0.63458(4) 0.44570(13) 0.28288(11) 0.0185(4) Uani 1 1 d . .
H52 H 0.643219 0.498288 0.308578 0.022 Uiso 1 1 calc R U
C112 C 0.89071(4) 0.83754(13) 0.55560(12) 0.0176(4) Uani 1 1 d . .
H112 H 0.894651 0.785891 0.590366 0.021 Uiso 1 1 calc R U
C117 C 0.88381(4) 0.82563(12) 0.47126(11) 0.0152(4) Uani 1 1 d . .
C23 C 0.55214(4) 0.83204(12) 0.22532(11) 0.0157(4) Uani 1 1 d . .
H23A H 0.556111 0.780464 0.260161 0.019 Uiso 1 1 calc R U
C12 C 0.53132(4) 0.30512(13) 0.87553(12) 0.0204(4) Uani 1 1 d . .
H12A H 0.513540 0.285725 0.851633 0.024 Uiso 1 1 calc R U
C107 C 0.96771(4) 0.42013(13) 0.61526(12) 0.0198(4) Uani 1 1 d . .
H107 H 0.978332 0.468815 0.641017 0.024 Uiso 1 1 calc R U
C60 C 0.54262(4) 0.25630(12) 0.11520(12) 0.0186(4) Uani 1 1 d . .
H60A H 0.524912 0.237964 0.085737 0.028 Uiso 1 1 calc R U
H60B H 0.545560 0.217340 0.164124 0.028 Uiso 1 1 calc R U
H60C H 0.558686 0.248446 0.079137 0.028 Uiso 1 1 calc R U
C102 C 0.87056(4) 0.37036(13) 0.47640(11) 0.0194(4) Uani 1 1 d . .
C29 C 0.53360(4) 1.00254(12) -0.08647(12) 0.0174(4) Uani 1 1 d . .
H29A H 0.531585 1.018011 -0.145016 0.026 Uiso 1 1 calc R U
H29B H 0.552012 1.025226 -0.064274 0.026 Uiso 1 1 calc R U
H29C H 0.518173 1.031822 -0.056956 0.026 Uiso 1 1 calc R U
C41 C 0.76079(4) 0.73430(13) 0.08784(12) 0.0205(4) Uani 1 1 d . .
H41 H 0.747502 0.783317 0.079365 0.025 Uiso 1 1 calc R U
C55 C 0.60786(4) 0.28666(13) 0.20587(12) 0.0205(4) Uani 1 1 d . .
H55 H 0.599312 0.233567 0.180807 0.025 Uiso 1 1 calc R U
C24 C 0.54119(4) 0.98752(12) 0.11817(12) 0.0180(4) Uani 1 1 d . .
H24 H 0.537831 1.039531 0.083384 0.022 Uiso 1 1 calc R U
C129 C 0.94482(4) 0.82591(13) 0.33062(11) 0.0172(4) Uani 1 1 d . .
H129 H 0.939096 0.774399 0.297634 0.021 Uiso 1 1 calc R U
C22 C 0.55288(4) 0.92386(13) 0.25631(12) 0.0194(4) Uani 1 1 d . .
H22 H 0.557047 0.934191 0.313105 0.023 Uiso 1 1 calc R U
C105 C 0.92282(4) 0.36332(12) 0.54336(11) 0.0162(4) Uani 1 1 d . .
C21 C 0.54746(4) 1.00060(13) 0.20333(12) 0.0210(4) Uani 1 1 d . .
H21 H 0.548037 1.061615 0.225232 0.025 Uiso 1 1 calc R U
C84 C 0.79881(4) 0.16725(13) 0.41813(12) 0.0202(4) Uani 1 1 d . .
H84 H 0.799457 0.219183 0.453994 0.024 Uiso 1 1 calc R U
C95 C 0.90019(4) 0.27287(13) 0.24594(12) 0.0215(4) Uani 1 1 d . .
H95 H 0.912945 0.221794 0.249105 0.026 Uiso 1 1 calc R U
C44 C 0.80174(4) 0.58738(13) 0.11209(12) 0.0211(4) Uani 1 1 d . .
H44 H 0.815248 0.539025 0.120814 0.025 Uiso 1 1 calc R U
C68 C 0.69302(4) 0.57022(13) 0.41626(11) 0.0184(4) Uani 1 1 d . .
H68 H 0.682266 0.517921 0.432225 0.022 Uiso 1 1 calc R U
C33 C 0.60614(4) 0.83902(14) -0.00506(12) 0.0201(4) Uani 1 1 d . .
H33 H 0.600397 0.787498 -0.038011 0.024 Uiso 1 1 calc R U
C122 C 0.96532(4) 1.00471(12) 0.63690(12) 0.0191(4) Uani 1 1 d . .
H12B H 0.965177 1.022391 0.695002 0.029 Uiso 1 1 calc R U
H12C H 0.948413 1.030170 0.607803 0.029 Uiso 1 1 calc R U
H12D H 0.982527 1.029319 0.612517 0.029 Uiso 1 1 calc R U
C53 C 0.64889(4) 0.35952(14) 0.28110(12) 0.0230(4) Uani 1 1 d . .
H53 H 0.667418 0.353799 0.306084 0.028 Uiso 1 1 calc R U
C34 C 0.62321(4) 0.99512(13) 0.09646(12) 0.0217(4) Uani 1 1 d . .
H34 H 0.628814 1.046999 0.129149 0.026 Uiso 1 1 calc R U
C126 C 0.96092(4) 0.98249(13) 0.43241(12) 0.0187(4) Uani 1 1 d . .
H126 H 0.965909 1.034816 0.465312 0.022 Uiso 1 1 calc R U
C99 C 0.96475(4) 0.25103(12) 0.33664(13) 0.0212(4) Uani 1 1 d . .
H99A H 0.983168 0.232730 0.362055 0.032 Uiso 1 1 calc R U
H99B H 0.964711 0.238428 0.277486 0.032 Uiso 1 1 calc R U
H99C H 0.949480 0.215543 0.361382 0.032 Uiso 1 1 calc R U
C67 C 0.68057(4) 0.65977(13) 0.41084(13) 0.0231(4) Uani 1 1 d . .
H67 H 0.661184 0.667895 0.423775 0.028 Uiso 1 1 calc R U
C91 C 0.85335(4) 0.33887(14) 0.20078(12) 0.0232(4) Uani 1 1 d . .
H91 H 0.835135 0.330777 0.174347 0.028 Uiso 1 1 calc R U
C110 C 0.93446(4) 0.27191(13) 0.54218(12) 0.0208(4) Uani 1 1 d . .
H110 H 0.923522 0.221939 0.519787 0.025 Uiso 1 1 calc R U
C54 C 0.63577(4) 0.28130(13) 0.24218(13) 0.0241(4) Uani 1 1 d . .
H54 H 0.645887 0.224371 0.240483 0.029 Uiso 1 1 calc R U
C115 C 0.87917(4) 0.99330(13) 0.44861(12) 0.0213(4) Uani 1 1 d . .
H115 H 0.875537 1.045235 0.413931 0.026 Uiso 1 1 calc R U
C108 C 0.97889(4) 0.32905(14) 0.61132(12) 0.0222(4) Uani 1 1 d . .
H108 H 0.997510 0.316527 0.633344 0.027 Uiso 1 1 calc R U
C71 C 0.70655(4) 0.18736(13) 0.13499(12) 0.0204(4) Uani 1 1 d . .
H71 H 0.705907 0.243642 0.104729 0.024 Uiso 1 1 calc R U
C113 C 0.89157(4) 0.92905(14) 0.58661(12) 0.0213(4) Uani 1 1 d . .
H113 H 0.896105 0.939337 0.643210 0.026 Uiso 1 1 calc R U
C128 C 0.94689(4) 0.91607(13) 0.29683(12) 0.0210(4) Uani 1 1 d . .
H128 H 0.942818 0.925027 0.239816 0.025 Uiso 1 1 calc R U
C74 C 0.70880(4) 0.01777(13) 0.22768(12) 0.0212(4) Uani 1 1 d . .
H74 H 0.709548 -0.038821 0.257479 0.025 Uiso 1 1 calc R U
C109 C 0.96245(4) 0.25647(13) 0.57470(13) 0.0242(4) Uani 1 1 d . .
H109 H 0.970408 0.196083 0.571930 0.029 Uiso 1 1 calc R U
C127 C 0.95492(4) 0.99303(13) 0.34640(12) 0.0233(4) Uani 1 1 d . .
H127 H 0.956330 1.052583 0.322026 0.028 Uiso 1 1 calc R U
C121 C 0.87064(4) 1.00684(12) 0.24275(12) 0.0227(4) Uani 1 1 d . .
H12E H 0.868379 1.021308 0.184050 0.034 Uiso 1 1 calc R U
H12F H 0.889218 1.029307 0.263874 0.034 Uiso 1 1 calc R U
H12G H 0.855459 1.037171 0.272497 0.034 Uiso 1 1 calc R U
C62 C 0.72591(4) 0.72801(13) 0.36805(13) 0.0227(4) Uani 1 1 d . .
H62 H 0.736579 0.780620 0.352386 0.027 Uiso 1 1 calc R U
C65 C 0.79414(4) 0.75048(12) 0.31703(13) 0.0228(4) Uani 1 1 d . .
H65A H 0.813685 0.768659 0.305272 0.034 Uiso 1 1 calc R U
H65B H 0.787719 0.785749 0.364323 0.034 Uiso 1 1 calc R U
H65C H 0.781551 0.763467 0.268995 0.034 Uiso 1 1 calc R U
C92 C 0.86100(4) 0.42632(13) 0.23504(12) 0.0194(4) Uani 1 1 d . .
H92 H 0.848160 0.477173 0.231714 0.023 Uiso 1 1 calc R U
C31 C 0.60801(4) 0.92914(15) -0.03865(12) 0.0249(4) Uani 1 1 d . .
H31 H 0.603410 0.938424 -0.095347 0.030 Uiso 1 1 calc R U
C72 C 0.70234(4) 0.10094(14) 0.09531(12) 0.0245(4) Uani 1 1 d . .
H72 H 0.698662 0.098928 0.037584 0.029 Uiso 1 1 calc R U
C43 C 0.80985(4) 0.67341(14) 0.07848(13) 0.0243(4) Uani 1 1 d . .
H43 H 0.829065 0.683089 0.064445 0.029 Uiso 1 1 calc R U
C42 C 0.78963(4) 0.74525(13) 0.06552(13) 0.0246(4) Uani 1 1 d . .
H42 H 0.795409 0.801856 0.041474 0.030 Uiso 1 1 calc R U
C83 C 0.80353(4) 0.07641(14) 0.44842(13) 0.0262(5) Uani 1 1 d . .
H83 H 0.807347 0.066965 0.505494 0.031 Uiso 1 1 calc R U
C114 C 0.88571(4) 1.00612(14) 0.53373(13) 0.0244(4) Uani 1 1 d . .
H114 H 0.886177 1.067052 0.555824 0.029 Uiso 1 1 calc R U
C40 C 0.63395(4) 1.01548(13) 0.29948(13) 0.0244(4) Uani 1 1 d . .
H40A H 0.616275 1.046843 0.281436 0.037 Uiso 1 1 calc R U
H40B H 0.649419 1.034632 0.264472 0.037 Uiso 1 1 calc R U
H40C H 0.638784 1.032243 0.356665 0.037 Uiso 1 1 calc R U
C81 C 0.79682(4) 0.01053(13) 0.30863(12) 0.0230(4) Uani 1 1 d . .
H81 H 0.796077 -0.041860 0.273292 0.028 Uiso 1 1 calc R U
C96 C 0.87282(4) 0.26325(13) 0.20584(13) 0.0250(4) Uani 1 1 d . .
H96 H 0.867480 0.205373 0.182086 0.030 Uiso 1 1 calc R U
C50 C 0.69395(4) 0.75729(12) 0.14793(14) 0.0239(4) Uani 1 1 d . .
H50A H 0.693270 0.767348 0.088355 0.036 Uiso 1 1 calc R U
H50B H 0.709668 0.793253 0.173267 0.036 Uiso 1 1 calc R U
H50C H 0.675907 0.777303 0.170579 0.036 Uiso 1 1 calc R U
C61 C 0.69679(4) 0.73730(14) 0.38632(13) 0.0257(5) Uani 1 1 d . .
H61 H 0.687967 0.796445 0.382070 0.031 Uiso 1 1 calc R U
C73 C 0.70355(5) 0.01728(13) 0.14103(13) 0.0256(4) Uani 1 1 d . .
H73 H 0.700817 -0.040145 0.113319 0.031 Uiso 1 1 calc R U
C20 C 0.64849(4) 0.28903(14) 0.99187(14) 0.0289(5) Uani 1 1 d . .
H20C H 0.669054 0.287362 1.004745 0.043 Uiso 1 1 calc R U
H20D H 0.644961 0.277819 0.932985 0.043 Uiso 1 1 calc R U
H20E H 0.639023 0.240946 1.023445 0.043 Uiso 1 1 calc R U
C32 C 0.61664(4) 1.00610(14) 0.01085(13) 0.0269(5) Uani 1 1 d . .
H32 H 0.618047 1.065669 -0.013485 0.032 Uiso 1 1 calc R U
C101 C 0.86823(4) 0.26854(13) 0.45212(13) 0.0265(4) Uani 1 1 d . .
H10C H 0.865243 0.230919 0.501173 0.040 Uiso 1 1 calc R U
H10D H 0.885844 0.248978 0.426760 0.040 Uiso 1 1 calc R U
H10E H 0.852088 0.260238 0.412812 0.040 Uiso 1 1 calc R U
C82 C 0.80262(5) -0.00070(14) 0.39434(13) 0.0284(5) Uani 1 1 d . .
H82 H 0.805950 -0.061088 0.415856 0.034 Uiso 1 1 calc R U
C80 C 0.72405(5) -0.02244(13) 0.42891(13) 0.0319(5) Uani 1 1 d . .
H80A H 0.731115 -0.044623 0.482826 0.048 Uiso 1 1 calc R U
H80B H 0.736461 -0.045412 0.386339 0.048 Uiso 1 1 calc R U
H80C H 0.704607 -0.045246 0.418001 0.048 Uiso 1 1 calc R U
C89 C 0.78680(5) -0.00487(13) 0.10339(13) 0.0280(5) Uani 1 1 d . .
H89A H 0.785268 -0.019258 0.044555 0.042 Uiso 1 1 calc R U
H89B H 0.771820 -0.037772 0.131897 0.042 Uiso 1 1 calc R U
H89C H 0.805519 -0.024517 0.125778 0.042 Uiso 1 1 calc R U

loop_
_atom_site_aniso_label
_atom_site_aniso_U_11
_atom_site_aniso_U_22
_atom_site_aniso_U_33
_atom_site_aniso_U_23
_atom_site_aniso_U_13
_atom_site_aniso_U_12
O5 0.0184(6) 0.0106(6) 0.0142(6) 0.0009(5) -0.0005(5) 0.0023(5)
O2 0.0174(6) 0.0117(6) 0.0170(7) -0.0021(5) -0.0010(5) -0.0006(5)
O11 0.0195(7) 0.0121(6) 0.0182(7) -0.0005(5) 0.0015(5) -0.0003(5)
O6 0.0196(7) 0.0110(6) 0.0199(7) -0.0002(5) -0.0014(5) 0.0014(5)
O8 0.0239(7) 0.0123(6) 0.0196(7) 0.0025(5) -0.0001(5) 0.0031(5)
O9 0.0247(7) 0.0129(6) 0.0175(7) -0.0011(5) -0.0008(5) -0.0013(5)
O12 0.0218(7) 0.0119(6) 0.0171(7) 0.0021(5) -0.0009(5) 0.0000(5)
O10 0.0272(7) 0.0157(6) 0.0139(7) 0.0021(5) 0.0009(5) 0.0055(5)
O1 0.0309(7) 0.0132(6) 0.0185(7) -0.0047(5) -0.0014(6) -0.0013(5)
O4 0.0294(7) 0.0110(6) 0.0200(7) 0.0035(5) 0.0032(6) 0.0008(5)
O7 0.0315(7) 0.0134(6) 0.0176(7) -0.0021(5) 0.0010(6) -0.0037(5)
O3 0.0233(7) 0.0134(6) 0.0222(7) 0.0017(5) -0.0015(5) -0.0011(5)
N3 0.0157(7) 0.0087(7) 0.0154(8) 0.0019(6) -0.0006(6) 0.0000(6)
N14 0.0192(8) 0.0078(7) 0.0177(8) 0.0037(6) 0.0020(6) 0.0011(6)
N25 0.0181(8) 0.0091(7) 0.0158(8) -0.0032(6) 0.0010(6) 0.0006(6)
N9 0.0171(7) 0.0100(7) 0.0130(8) -0.0001(6) 0.0000(6) -0.0004(6)
N12 0.0181(8) 0.0092(7) 0.0175(8) 0.0024(6) -0.0015(6) -0.0025(6)
N5 0.0169(8) 0.0122(7) 0.0193(8) -0.0051(6) 0.0004(6) 0.0000(6)
N17 0.0228(8) 0.0089(7) 0.0160(8) -0.0010(6) 0.0009(6) 0.0047(6)
N2 0.0225(8) 0.0094(7) 0.0144(8) 0.0000(6) 0.0025(6) 0.0042(6)
N19 0.0232(8) 0.0096(7) 0.0141(8) -0.0022(6) 0.0003(6) -0.0017(6)
N7 0.0230(8) 0.0100(7) 0.0170(8) 0.0004(6) -0.0018(6) 0.0062(6)
N24 0.0254(8) 0.0154(8) 0.0130(8) -0.0030(6) 0.0013(6) -0.0005(6)
N4 0.0259(8) 0.0126(7) 0.0139(8) 0.0024(6) 0.0011(6) -0.0007(6)
N23 0.0182(8) 0.0113(7) 0.0176(8) 0.0030(6) 0.0013(6) 0.0011(6)
N10 0.0205(8) 0.0138(7) 0.0211(9) -0.0035(6) -0.0035(6) -0.0014(6)
N6 0.0265(9) 0.0214(8) 0.0154(8) -0.0035(7) -0.0002(7) 0.0014(7)
N11 0.0161(8) 0.0133(7) 0.0267(9) 0.0012(6) 0.0045(6) -0.0007(6)
N8 0.0188(8) 0.0134(7) 0.0265(9) 0.0009(6) 0.0043(7) 0.0010(6)
N22 0.0335(9) 0.0147(8) 0.0145(8) 0.0028(6) 0.0022(7) 0.0005(7)
N18 0.0185(8) 0.0159(8) 0.0276(9) 0.0005(7) -0.0008(7) 0.0020(6)
N13 0.0359(10) 0.0163(8) 0.0133(8) 0.0032(6) -0.0026(7) -0.0017(7)
N15 0.0308(9) 0.0141(8) 0.0168(8) -0.0012(6) -0.0018(7) 0.0024(6)
N16 0.0187(8) 0.0087(7) 0.0195(8) -0.0033(6) -0.0002(6) 0.0020(6)
N1 0.0230(9) 0.0213(8) 0.0250(9) -0.0027(7) -0.0058(7) 0.0012(7)
N20 0.0192(8) 0.0263(9) 0.0245(9) 0.0021(7) -0.0046(7) -0.0025(7)
C30 0.0079(8) 0.0136(9) 0.0153(9) 0.0001(7) 0.0018(7) -0.0004(6)
C58 0.0162(9) 0.0136(8) 0.0066(8) 0.0037(6) 0.0005(7) -0.0006(7)
C56 0.0168(9) 0.0143(8) 0.0113(9) 0.0036(7) 0.0059(7) -0.0003(7)
C88 0.0107(8) 0.0140(9) 0.0182(9) -0.0007(7) 0.0003(7) 0.0010(7)
C15 0.0183(9) 0.0127(8) 0.0110(9) 0.0032(7) 0.0033(7) -0.0002(7)
C69 0.0194(9) 0.0140(9) 0.0100(9) -0.0008(7) -0.0022(7) -0.0011(7)
C70 0.0192(9) 0.0124(8) 0.0087(9) -0.0029(7) -0.0030(7) -0.0003(7)
C98 0.0208(9) 0.0113(8) 0.0098(9) 0.0016(7) 0.0039(7) -0.0002(7)
C18 0.0246(10) 0.0127(8) 0.0085(9) 0.0020(7) 0.0019(7) -0.0015(7)
C131 0.0097(8) 0.0133(9) 0.0163(9) -0.0019(7) 0.0018(7) 0.0018(6)
C16 0.0228(9) 0.0102(8) 0.0105(9) 0.0031(7) 0.0033(7) 0.0005(7)
C124 0.0119(8) 0.0106(8) 0.0171(9) -0.0012(7) 0.0017(7) -0.0005(6)
C27 0.0120(8) 0.0117(8) 0.0162(9) -0.0001(7) 0.0014(7) 0.0012(6)
C130 0.0130(9) 0.0133(9) 0.0165(9) -0.0008(7) 0.0049(7) 0.0017(7)
C28 0.0098(8) 0.0146(9) 0.0183(10) -0.0006(7) 0.0031(7) 0.0007(7)
C51 0.0149(9) 0.0150(9) 0.0112(9) 0.0028(7) 0.0051(7) 0.0001(7)
C111 0.0204(9) 0.0154(9) 0.0093(9) 0.0021(7) 0.0046(7) 0.0013(7)
C57 0.0175(9) 0.0118(8) 0.0087(8) 0.0022(6) 0.0021(7) 0.0006(7)
C38 0.0097(8) 0.0142(9) 0.0205(10) -0.0027(7) 0.0010(7) 0.0012(7)
C36 0.0108(8) 0.0165(9) 0.0199(10) -0.0019(7) 0.0033(7) 0.0011(7)
C76 0.0113(8) 0.0144(9) 0.0162(9) 0.0012(7) 0.0023(7) 0.0013(7)
C59 0.0196(9) 0.0137(9) 0.0082(9) 0.0032(7) 0.0036(7) -0.0016(7)
C26 0.0094(8) 0.0131(8) 0.0166(9) 0.0001(7) 0.0031(7) -0.0009(6)
C46 0.0217(9) 0.0125(9) 0.0133(9) -0.0039(7) -0.0014(7) 0.0002(7)
C77 0.0114(8) 0.0144(9) 0.0162(9) 0.0006(7) 0.0012(7) -0.0016(7)
C17 0.0199(9) 0.0131(8) 0.0089(9) 0.0005(7) 0.0035(7) -0.0011(7)
C25 0.0116(8) 0.0135(9) 0.0155(9) 0.0009(7) 0.0027(7) 0.0008(7)
C45 0.0221(10) 0.0140(9) 0.0119(9) -0.0046(7) -0.0013(7) 0.0019(7)
C66 0.0197(9) 0.0124(8) 0.0121(9) -0.0023(7) -0.0010(7) 0.0002(7)
C100 0.0182(9) 0.0151(9) 0.0146(9) 0.0025(7) 0.0048(7) 0.0006(7)
C118 0.0145(9) 0.0130(9) 0.0179(10) 0.0002(7) 0.0039(7) -0.0003(7)
C75 0.0134(9) 0.0145(9) 0.0150(9) 0.0016(7) 0.0018(7) 0.0012(7)
C35 0.0097(8) 0.0178(9) 0.0168(9) -0.0021(7) 0.0032(7) 0.0024(7)
C123 0.0111(8) 0.0162(9) 0.0160(9) -0.0007(7) 0.0021(7) -0.0004(7)
C93 0.0190(9) 0.0148(9) 0.0138(9) 0.0026(7) 0.0048(7) -0.0009(7)
C119 0.0105(8) 0.0146(9) 0.0171(9) 0.0002(7) 0.0033(7) -0.0017(7)
C63 0.0191(9) 0.0138(9) 0.0140(9) -0.0047(7) -0.0018(7) -0.0023(7)
C64 0.0199(9) 0.0146(9) 0.0138(9) -0.0019(7) -0.0013(7) -0.0004(7)
C39 0.0135(9) 0.0167(9) 0.0182(10) -0.0026(7) 0.0034(7) 0.0011(7)
C94 0.0198(9) 0.0145(9) 0.0138(9) 0.0019(7) 0.0053(7) -0.0008(7)
C106 0.0203(9) 0.0139(8) 0.0131(9) 0.0011(7) 0.0042(7) -0.0009(7)
C86 0.0161(9) 0.0149(9) 0.0168(10) -0.0002(7) 0.0019(7) -0.0016(7)
C97 0.0187(9) 0.0132(9) 0.0135(9) 0.0018(7) 0.0041(7) -0.0004(7)
C14 0.0205(9) 0.0128(8) 0.0170(9) 0.0001(7) 0.0043(7) 0.0013(7)
C103 0.0213(9) 0.0137(9) 0.0114(9) 0.0028(7) 0.0027(7) -0.0012(7)
C47 0.0204(9) 0.0125(8) 0.0128(9) -0.0020(7) 0.0006(7) 0.0008(7)
C125 0.0134(9) 0.0145(9) 0.0150(9) -0.0023(7) 0.0032(7) -0.0005(7)
C87 0.0148(9) 0.0125(9) 0.0168(9) 0.0015(7) 0.0013(7) 0.0004(7)
C37 0.0118(8) 0.0135(9) 0.0159(9) -0.0006(7) 0.0009(7) 0.0004(7)
C49 0.0211(9) 0.0145(9) 0.0157(9) -0.0017(7) -0.0018(7) -0.0001(7)
C48 0.0248(10) 0.0110(8) 0.0087(9) -0.0014(7) -0.0024(7) 0.0001(7)
C78 0.0160(9) 0.0119(8) 0.0153(9) 0.0019(7) 0.0011(7) -0.0012(7)
C13 0.0276(10) 0.0135(9) 0.0184(10) -0.0032(7) 0.0045(8) -0.0061(7)
C90 0.0170(9) 0.0146(9) 0.0196(10) -0.0013(7) -0.0008(7) 0.0001(7)
C11 0.0189(9) 0.0200(9) 0.0170(10) 0.0049(7) 0.0026(7) 0.0035(7)
C85 0.0120(8) 0.0138(9) 0.0182(10) -0.0011(7) 0.0020(7) -0.0008(7)
C79 0.0212(9) 0.0140(9) 0.0165(10) 0.0001(7) 0.0017(7) -0.0016(7)
C116 0.0138(9) 0.0154(9) 0.0172(10) 0.0010(7) 0.0026(7) 0.0017(7)
C120 0.0158(9) 0.0149(9) 0.0186(10) 0.0016(7) 0.0046(7) 0.0024(7)
C19 0.0231(10) 0.0177(9) 0.0150(9) 0.0017(7) 0.0003(7) -0.0009(8)
C52 0.0160(9) 0.0234(10) 0.0162(10) 0.0041(8) 0.0024(7) -0.0034(7)
C112 0.0143(9) 0.0207(9) 0.0180(10) 0.0029(8) 0.0031(7) 0.0013(7)
C117 0.0105(8) 0.0172(9) 0.0182(10) 0.0007(7) 0.0040(7) 0.0002(7)
C23 0.0162(9) 0.0162(9) 0.0149(9) 0.0033(7) 0.0034(7) 0.0013(7)
C12 0.0197(10) 0.0230(10) 0.0185(10) 0.0029(8) 0.0007(8) -0.0062(8)
C107 0.0197(10) 0.0226(10) 0.0171(10) -0.0001(8) 0.0005(8) -0.0031(8)
C60 0.0213(10) 0.0133(9) 0.0212(10) -0.0005(7) 0.0010(8) -0.0022(7)
C102 0.0222(10) 0.0232(10) 0.0128(9) 0.0041(8) 0.0013(7) -0.0028(8)
C29 0.0214(10) 0.0145(9) 0.0164(10) 0.0026(7) 0.0012(7) 0.0018(7)
C41 0.0221(10) 0.0150(9) 0.0244(10) -0.0023(8) 0.0024(8) 0.0015(7)
C55 0.0241(10) 0.0144(9) 0.0234(10) 0.0024(8) 0.0072(8) 0.0015(7)
C24 0.0238(10) 0.0124(9) 0.0180(10) 0.0008(7) 0.0024(8) 0.0028(7)
C129 0.0178(9) 0.0189(9) 0.0150(9) -0.0035(7) 0.0025(7) 0.0013(7)
C22 0.0208(10) 0.0243(10) 0.0134(9) -0.0022(8) 0.0030(7) 0.0004(8)
C105 0.0202(9) 0.0151(9) 0.0136(9) 0.0021(7) 0.0041(7) -0.0020(7)
C21 0.0268(10) 0.0154(9) 0.0211(10) -0.0062(8) 0.0028(8) 0.0007(8)
C84 0.0236(10) 0.0197(9) 0.0174(10) -0.0043(8) 0.0015(8) -0.0023(8)
C95 0.0256(10) 0.0140(9) 0.0251(11) 0.0004(8) 0.0016(8) -0.0002(8)
C44 0.0198(10) 0.0238(10) 0.0194(10) -0.0082(8) -0.0037(8) 0.0057(8)
C68 0.0181(9) 0.0198(9) 0.0173(10) 0.0013(8) -0.0008(7) -0.0045(7)
C33 0.0129(9) 0.0299(10) 0.0177(10) -0.0055(8) 0.0034(7) 0.0021(8)
C122 0.0244(10) 0.0144(9) 0.0188(10) -0.0035(7) 0.0028(8) -0.0018(7)
C53 0.0149(9) 0.0297(11) 0.0245(11) 0.0081(9) 0.0027(8) 0.0022(8)
C34 0.0242(10) 0.0171(9) 0.0240(11) 0.0010(8) 0.0033(8) -0.0007(8)
C126 0.0258(10) 0.0134(9) 0.0169(10) -0.0013(7) 0.0030(8) -0.0022(7)
C99 0.0222(10) 0.0156(9) 0.0257(11) 0.0002(8) 0.0008(8) 0.0033(7)
C67 0.0159(9) 0.0264(10) 0.0271(11) -0.0040(8) 0.0016(8) 0.0007(8)
C91 0.0185(10) 0.0282(10) 0.0229(11) 0.0028(8) -0.0004(8) -0.0055(8)
C110 0.0278(10) 0.0124(9) 0.0222(10) -0.0003(8) 0.0023(8) -0.0039(7)
C54 0.0215(10) 0.0199(10) 0.0314(12) 0.0078(8) 0.0068(8) 0.0090(8)
C115 0.0260(10) 0.0146(9) 0.0234(11) -0.0011(8) 0.0035(8) 0.0012(8)
C108 0.0188(10) 0.0286(10) 0.0190(10) 0.0050(8) -0.0002(8) 0.0021(8)
C71 0.0242(10) 0.0190(10) 0.0179(10) 0.0074(8) -0.0001(8) 0.0002(8)
C113 0.0170(9) 0.0313(11) 0.0158(10) -0.0030(8) 0.0038(7) 0.0000(8)
C128 0.0267(10) 0.0249(10) 0.0116(9) 0.0018(8) 0.0031(8) 0.0024(8)
C74 0.0318(11) 0.0123(9) 0.0196(10) 0.0016(7) 0.0010(8) 0.0001(8)
C109 0.0288(11) 0.0177(10) 0.0262(11) 0.0039(8) 0.0038(8) 0.0062(8)
C127 0.0319(11) 0.0175(9) 0.0208(11) 0.0056(8) 0.0034(8) 0.0017(8)
C121 0.0332(11) 0.0147(9) 0.0206(10) 0.0030(8) 0.0053(8) 0.0028(8)
C62 0.0239(10) 0.0120(9) 0.0322(11) -0.0011(8) 0.0013(8) -0.0013(7)
C65 0.0213(10) 0.0146(9) 0.0326(12) 0.0017(8) 0.0014(8) -0.0010(7)
C92 0.0183(9) 0.0214(10) 0.0188(10) 0.0042(8) 0.0033(8) 0.0036(7)
C31 0.0188(10) 0.0410(12) 0.0151(10) 0.0032(9) 0.0031(8) 0.0032(8)
C72 0.0337(11) 0.0287(11) 0.0108(9) -0.0016(8) -0.0025(8) -0.0019(9)
C43 0.0197(10) 0.0283(11) 0.0250(11) -0.0098(8) 0.0022(8) -0.0023(8)
C42 0.0276(11) 0.0179(10) 0.0287(11) -0.0030(8) 0.0062(9) -0.0046(8)
C83 0.0371(12) 0.0274(11) 0.0140(10) 0.0036(8) -0.0012(8) -0.0034(9)
C114 0.0294(11) 0.0206(10) 0.0234(11) -0.0070(8) 0.0030(9) 0.0023(8)
C40 0.0322(11) 0.0189(10) 0.0224(11) -0.0077(8) 0.0055(8) -0.0032(8)
C81 0.0344(11) 0.0132(9) 0.0211(11) -0.0003(8) -0.0020(8) 0.0017(8)
C96 0.0316(11) 0.0175(10) 0.0258(11) -0.0013(8) -0.0006(9) -0.0096(8)
C50 0.0206(10) 0.0160(9) 0.0353(12) 0.0015(8) 0.0048(8) 0.0032(8)
C61 0.0229(10) 0.0172(10) 0.0371(12) -0.0047(9) 0.0016(9) 0.0021(8)
C73 0.0392(12) 0.0175(10) 0.0201(11) -0.0047(8) -0.0003(9) -0.0018(8)
C20 0.0247(11) 0.0246(11) 0.0367(13) -0.0046(9) -0.0069(9) 0.0064(8)
C32 0.0275(11) 0.0275(11) 0.0262(11) 0.0109(9) 0.0057(9) -0.0005(9)
C101 0.0291(11) 0.0227(10) 0.0274(11) -0.0004(9) -0.0035(9) -0.0077(8)
C82 0.0459(13) 0.0158(10) 0.0229(11) 0.0053(8) -0.0046(9) -0.0022(9)
C80 0.0584(15) 0.0160(10) 0.0205(11) 0.0055(8) -0.0072(10) -0.0007(9)
C89 0.0497(13) 0.0145(10) 0.0192(11) -0.0039(8) -0.0058(9) 0.0032(9)

loop_
_atom_type_symbol
_atom_type_description
_atom_type_scat_dispersion_real
_atom_type_scat_dispersion_imag
_atom_type_scat_source
C C 0.0181 0.0091 'International Tables Vol C Tables 4.2.6.8 and 6.1.1.4'
H H 0.0000 0.0000 'International Tables Vol C Tables 4.2.6.8 and 6.1.1.4'
N N 0.0311 0.0180 'International Tables Vol C Tables 4.2.6.8 and 6.1.1.4'
O O 0.0492 0.0322 'International Tables Vol C Tables 4.2.6.8 and 6.1.1.4'

loop_
_geom_angle_atom_site_label_1
_geom_angle_atom_site_label_2
_geom_angle_atom_site_label_3
_geom_angle
C30 N3 C26 110.99(14)
C30 N3 H3 124.5
C26 N3 H3 124.5
C77 N14 C76 110.35(14)
C77 N14 H14 124.8
C76 N14 H14 124.8
C131 N25 C130 110.43(14)
C131 N25 H25 124.8
C130 N25 H25 124.8
C58 N9 C51 110.38(14)
C58 N9 H9 124.8
C51 N9 H9 124.8
C70 N12 C69 110.54(14)
C70 N12 H12 124.7
C69 N12 H12 124.7
C38 N5 C35 110.90(14)
C38 N5 H5 124.5
C35 N5 H5 124.5
C98 N17 C94 110.62(14)
C98 N17 H17 124.7
C94 N17 H17 124.7
C18 N2 C16 110.50(14)
C18 N2 H2 124.7
C16 N2 H2 124.7
C111 N19 C106 110.40(14)
C111 N19 H19 124.8
C106 N19 H19 124.8
C48 N7 C45 110.49(14)
C48 N7 H7 124.8
C45 N7 H7 124.8
C123 N24 H24A 120.0
C123 N24 H24B 120.0
H24A N24 H24B 120.0
C28 N4 H4A 120.0
C28 N4 H4B 120.0
H4A N4 H4B 120.0
C119 N23 C117 110.79(14)
C119 N23 H23 124.6
C117 N23 H23 124.6
C59 N10 H10A 120.0
C59 N10 H10B 120.0
H10A N10 H10B 120.0
C39 N6 H6A 120.0
C39 N6 H6B 120.0
H6A N6 H6B 120.0
C64 N11 H11A 120.0
C64 N11 H11B 120.0
H11A N11 H11B 120.0
C49 N8 H8A 120.0
C49 N8 H8B 120.0
H8A N8 H8B 120.0
C120 N22 H22A 120.0
C120 N22 H22B 120.0
H22A N22 H22B 120.0
C100 N18 H18A 120.0
C100 N18 H18B 120.0
H18A N18 H18B 120.0
C79 N13 H13A 120.0
C79 N13 H13B 120.0
H13A N13 H13B 120.0
C90 N15 H15A 120.0
C90 N15 H15B 120.0
H15A N15 H15B 120.0
C88 N16 C85 110.73(14)
C88 N16 H16 124.6
C85 N16 H16 124.6
C19 N1 H1A 120.0
C19 N1 H1B 120.0
H1A N1 H1B 120.0
C102 N20 H20A 120.0
C102 N20 H20B 120.0
H20A N20 H20B 120.0
O2 C30 N3 123.67(15)
O2 C30 C27 128.80(16)
N3 C30 C27 107.49(14)
O5 C58 N9 123.24(15)
O5 C58 C57 128.76(15)
N9 C58 C57 108.00(14)
C55 C56 C51 117.75(16)
C55 C56 C57 136.16(17)
C51 C56 C57 106.08(14)
O8 C88 N16 124.00(16)
O8 C88 C87 128.59(17)
N16 C88 C87 107.41(15)
C14 C15 C16 117.97(16)
C14 C15 C17 135.43(16)
C16 C15 C17 106.59(15)
C68 C69 N12 128.50(16)
C68 C69 C63 122.78(16)
N12 C69 C63 108.71(15)
O6 C70 N12 122.95(15)
O6 C70 C66 129.00(16)
N12 C70 C66 108.05(14)
O9 C98 N17 123.90(15)
O9 C98 C97 128.42(16)
N17 C98 C97 107.63(15)
O1 C18 N2 124.44(16)
O1 C18 C17 127.43(17)
N2 C18 C17 108.08(15)
O12 C131 N25 123.49(15)
O12 C131 C124 128.37(16)
N25 C131 C124 108.14(15)
C11 C16 N2 128.89(16)
C11 C16 C15 122.62(16)
N2 C16 C15 108.48(15)
C123 C124 C131 122.72(16)
C123 C124 C125 129.65(16)
C131 C124 C125 106.33(15)
C28 C27 C30 123.27(16)
C28 C27 C25 129.68(16)
C30 C27 C25 106.39(15)
C129 C130 N25 127.90(16)
C129 C130 C125 123.24(16)
N25 C130 C125 108.84(15)
N4 C28 C27 121.02(16)
N4 C28 C29 116.34(16)
C27 C28 C29 122.60(16)
C52 C51 N9 128.15(16)
C52 C51 C56 122.98(16)
N9 C51 C56 108.83(15)
O10 C111 N19 123.98(16)
O10 C111 C103 127.73(16)
N19 C111 C103 108.29(15)
C59 C57 C58 122.58(15)
C59 C57 C56 130.73(16)
C58 C57 C56 106.69(14)
O3 C38 N5 123.75(16)
O3 C38 C37 128.44(16)
N5 C38 C37 107.81(15)
C34 C36 C35 117.93(17)
C34 C36 C37 135.82(17)
C35 C36 C37 106.25(15)
C71 C76 N14 127.69(16)
C71 C76 C75 123.11(16)
N14 C76 C75 109.20(15)
N10 C59 C57 120.47(16)
N10 C59 C60 117.22(15)
C57 C59 C60 122.31(16)
C23 C26 N3 128.06(16)
C23 C26 C25 123.17(16)
N3 C26 C25 108.75(15)
C41 C46 C45 118.18(16)
C41 C46 C47 135.43(16)
C45 C46 C47 106.34(15)
O7 C77 N14 124.53(16)
O7 C77 C78 127.63(16)
N14 C77 C78 107.84(15)
C19 C17 C18 122.93(16)
C19 C17 C15 130.78(16)
C18 C17 C15 106.29(15)
C24 C25 C26 117.62(16)
C24 C25 C27 136.00(16)
C26 C25 C27 106.38(14)
C44 C45 N7 128.77(16)
C44 C45 C46 122.42(17)
N7 C45 C46 108.81(15)
C64 C66 C70 122.87(16)
C64 C66 C63 130.60(16)
C70 C66 C63 106.53(15)
N18 C100 C97 121.14(16)
N18 C100 C99 117.39(16)
C97 C100 C99 121.46(16)
C120 C118 C119 122.36(16)
C120 C118 C116 130.66(16)
C119 C118 C116 106.55(15)
C74 C75 C76 117.69(16)
C74 C75 C78 136.34(17)
C76 C75 C78 105.96(15)
C33 C35 N5 127.98(17)
C33 C35 C36 123.43(17)
N5 C35 C36 108.56(15)
N24 C123 C124 120.77(16)
N24 C123 C122 116.88(16)
C124 C123 C122 122.32(16)
C95 C93 C94 118.25(17)
C95 C93 C97 135.78(17)
C94 C93 C97 105.93(15)
O11 C119 N23 123.42(15)
O11 C119 C118 128.70(16)
N23 C119 C118 107.89(15)
C62 C63 C69 118.28(16)
C62 C63 C66 135.56(17)
C69 C63 C66 106.16(15)
N11 C64 C66 120.49(16)
N11 C64 C65 117.19(15)
C66 C64 C65 122.32(16)
N6 C39 C37 120.55(16)
N6 C39 C40 117.60(17)
C37 C39 C40 121.84(17)
C92 C94 N17 128.55(16)
C92 C94 C93 122.62(17)
N17 C94 C93 108.78(15)
C107 C106 N19 128.13(16)
C107 C106 C105 122.82(17)
N19 C106 C105 109.04(15)
C81 C86 C85 118.03(17)
C81 C86 C87 135.73(17)
C85 C86 C87 106.24(15)
C100 C97 C98 122.59(16)
C100 C97 C93 130.46(16)
C98 C97 C93 106.95(15)
C13 C14 C15 119.35(16)
C13 C14 H14A 120.3
C15 C14 H14A 120.3
C102 C103 C111 122.88(16)
C102 C103 C105 130.79(16)
C111 C103 C105 106.33(15)
C49 C47 C48 122.63(16)
C49 C47 C46 130.31(16)
C48 C47 C46 106.78(15)
C126 C125 C130 117.80(17)
C126 C125 C124 135.96(17)
C130 C125 C124 106.23(15)
C90 C87 C88 122.48(16)
C90 C87 C86 130.81(16)
C88 C87 C86 106.71(15)
C39 C37 C38 122.76(16)
C39 C37 C36 130.41(16)
C38 C37 C36 106.44(15)
N8 C49 C47 120.42(16)
N8 C49 C50 117.65(16)
C47 C49 C50 121.93(16)
O4 C48 N7 123.84(15)
O4 C48 C47 128.59(16)
N7 C48 C47 107.53(15)
C79 C78 C77 122.31(16)
C79 C78 C75 130.89(16)
C77 C78 C75 106.64(15)
C14 C13 C12 121.26(17)
C14 C13 H13 119.4
C12 C13 H13 119.4
N15 C90 C87 120.33(16)
N15 C90 C89 116.91(17)
C87 C90 C89 122.75(17)
C16 C11 C12 118.27(17)
C16 C11 H11 120.9
C12 C11 H11 120.9
C84 C85 N16 128.34(16)
C84 C85 C86 122.76(16)
N16 C85 C86 108.89(15)
N13 C79 C78 120.11(16)
N13 C79 C80 117.49(17)
C78 C79 C80 122.40(17)
C115 C116 C117 117.95(17)
C115 C116 C118 135.80(17)
C117 C116 C118 106.24(15)
N22 C120 C118 120.84(16)
N22 C120 C121 116.79(16)
C118 C120 C121 122.36(17)
N1 C19 C17 121.15(17)
N1 C19 C20 116.61(17)
C17 C19 C20 122.23(17)
C51 C52 C53 117.85(17)
C51 C52 H52 121.1
C53 C52 H52 121.1
C117 C112 C113 117.67(17)
C117 C112 H112 121.2
C113 C112 H112 121.2
C112 C117 N23 128.28(17)
C112 C117 C116 123.20(17)
N23 C117 C116 108.52(15)
C26 C23 C22 117.64(16)
C26 C23 H23A 121.2
C22 C23 H23A 121.2
C11 C12 C13 120.43(17)
C11 C12 H12A 119.8
C13 C12 H12A 119.8
C106 C107 C108 117.83(17)
C106 C107 H107 121.1
C108 C107 H107 121.1
C59 C60 H60A 109.5
C59 C60 H60B 109.5
H60A C60 H60B 109.5
C59 C60 H60C 109.5
H60A C60 H60C 109.5
H60B C60 H60C 109.5
N20 C102 C103 119.90(17)
N20 C102 C101 117.58(17)
C103 C102 C101 122.52(17)
C28 C29 H29A 109.5
C28 C29 H29B 109.5
H29A C29 H29B 109.5
C28 C29 H29C 109.5
H29A C29 H29C 109.5
H29B C29 H29C 109.5
C42 C41 C46 119.19(17)
C42 C41 H41 120.4
C46 C41 H41 120.4
C54 C55 C56 119.52(18)
C54 C55 H55 120.2
C56 C55 H55 120.2
C21 C24 C25 119.82(17)
C21 C24 H24 120.1
C25 C24 H24 120.1
C130 C129 C128 117.24(17)
C130 C129 H129 121.4
C128 C129 H129 121.4
C23 C22 C21 120.70(17)
C23 C22 H22 119.6
C21 C22 H22 119.6
C110 C105 C106 117.86(17)
C110 C105 C103 136.20(17)
C106 C105 C103 105.93(15)
C24 C21 C22 121.04(17)
C24 C21 H21 119.5
C22 C21 H21 119.5
C83 C84 C85 117.96(17)
C83 C84 H84 121.0
C85 C84 H84 121.0
C93 C95 C96 119.35(17)
C93 C95 H95 120.3
C96 C95 H95 120.3
C43 C44 C45 118.10(17)
C43 C44 H44 121.0
C45 C44 H44 121.0
C69 C68 C67 117.61(17)
C69 C68 H68 121.2
C67 C68 H68 121.2
C35 C33 C31 117.17(18)
C35 C33 H33 121.4
C31 C33 H33 121.4
C123 C122 H12B 109.5
C123 C122 H12C 109.5
H12B C122 H12C 109.5
C123 C122 H12D 109.5
H12B C122 H12D 109.5
H12C C122 H12D 109.5
C52 C53 C54 120.56(18)
C52 C53 H53 119.7
C54 C53 H53 119.7
C36 C34 C32 119.23(18)
C36 C34 H34 120.4
C32 C34 H34 120.4
C125 C126 C127 119.41(17)
C125 C126 H126 120.3
C127 C126 H126 120.3
C100 C99 H99A 109.5
C100 C99 H99B 109.5
H99A C99 H99B 109.5
C100 C99 H99C 109.5
H99A C99 H99C 109.5
H99B C99 H99C 109.5
C61 C67 C68 120.72(17)
C61 C67 H67 119.6
C68 C67 H67 119.6
C92 C91 C96 120.39(18)
C92 C91 H91 119.8
C96 C91 H91 119.8
C109 C110 C105 119.38(17)
C109 C110 H110 120.3
C105 C110 H110 120.3
C55 C54 C53 121.30(17)
C55 C54 H54 119.3
C53 C54 H54 119.3
C114 C115 C116 119.37(18)
C114 C115 H115 120.3
C116 C115 H115 120.3
C107 C108 C109 120.45(18)
C107 C108 H108 119.8
C109 C108 H108 119.8
C76 C71 C72 117.97(17)
C76 C71 H71 121.0
C72 C71 H71 121.0
C112 C113 C114 120.66(18)
C112 C113 H113 119.7
C114 C113 H113 119.7
C127 C128 C129 121.29(18)
C127 C128 H128 119.4
C129 C128 H128 119.4
C73 C74 C75 119.47(17)
C73 C74 H74 120.3
C75 C74 H74 120.3
C110 C109 C108 121.57(18)
C110 C109 H109 119.2
C108 C109 H109 119.2
C128 C127 C126 120.98(17)
C128 C127 H127 119.5
C126 C127 H127 119.5
C120 C121 H12E 109.5
C120 C121 H12F 109.5
H12E C121 H12F 109.5
C120 C121 H12G 109.5
H12E C121 H12G 109.5
H12F C121 H12G 109.5
C61 C62 C63 119.46(17)
C61 C62 H62 120.3
C63 C62 H62 120.3
C64 C65 H65A 109.5
C64 C65 H65B 109.5
H65A C65 H65B 109.5
C64 C65 H65C 109.5
H65A C65 H65C 109.5
H65B C65 H65C 109.5
C94 C92 C91 118.22(17)
C94 C92 H92 120.9
C91 C92 H92 120.9
C33 C31 C32 121.26(18)
C33 C31 H31 119.4
C32 C31 H31 119.4
C71 C72 C73 120.53(18)
C71 C72 H72 119.7
C73 C72 H72 119.7
C44 C43 C42 120.73(18)
C44 C43 H43 119.6
C42 C43 H43 119.6
C43 C42 C41 121.29(18)
C43 C42 H42 119.4
C41 C42 H42 119.4
C84 C83 C82 120.62(18)
C84 C83 H83 119.7
C82 C83 H83 119.7
C115 C114 C113 121.14(18)
C115 C114 H114 119.4
C113 C114 H114 119.4
C39 C40 H40A 109.5
C39 C40 H40B 109.5
H40A C40 H40B 109.5
C39 C40 H40C 109.5
H40A C40 H40C 109.5
H40B C40 H40C 109.5
C82 C81 C86 119.25(18)
C82 C81 H81 120.4
C86 C81 H81 120.4
C91 C96 C95 121.16(18)
C91 C96 H96 119.4
C95 C96 H96 119.4
C49 C50 H50A 109.5
C49 C50 H50B 109.5
H50A C50 H50B 109.5
C49 C50 H50C 109.5
H50A C50 H50C 109.5
H50B C50 H50C 109.5
C62 C61 C67 121.14(18)
C62 C61 H61 119.4
C67 C61 H61 119.4
C72 C73 C74 121.22(18)
C72 C73 H73 119.4
C74 C73 H73 119.4
C19 C20 H20C 109.5
C19 C20 H20D 109.5
H20C C20 H20D 109.5
C19 C20 H20E 109.5
H20C C20 H20E 109.5
H20D C20 H20E 109.5
C31 C32 C34 120.94(18)
C31 C32 H32 119.5
C34 C32 H32 119.5
C102 C101 H10C 109.5
C102 C101 H10D 109.5
H10C C101 H10D 109.5
C102 C101 H10E 109.5
H10C C101 H10E 109.5
H10D C101 H10E 109.5
C83 C82 C81 121.37(18)
C83 C82 H82 119.3
C81 C82 H82 119.3
C79 C80 H80A 109.5
C79 C80 H80B 109.5
H80A C80 H80B 109.5
C79 C80 H80C 109.5
H80A C80 H80C 109.5
H80B C80 H80C 109.5
C90 C89 H89A 109.5
C90 C89 H89B 109.5
H89A C89 H89B 109.5
C90 C89 H89C 109.5
H89A C89 H89C 109.5
H89B C89 H89C 109.5

loop_
_geom_bond_atom_site_label_1
_geom_bond_atom_site_label_2
_geom_bond_distance
O5 C58 1.275(2)
O2 C30 1.263(2)
O11 C119 1.271(2)
O6 C70 1.276(2)
O8 C88 1.260(2)
O9 C98 1.268(2)
O12 C131 1.271(2)
O10 C111 1.271(2)
O1 C18 1.262(2)
O4 C48 1.261(2)
O7 C77 1.262(2)
O3 C38 1.270(2)
N3 C30 1.361(2)
N3 C26 1.395(2)
N3 H3 0.8600
N14 C77 1.360(2)
N14 C76 1.394(2)
N14 H14 0.8600
N25 C131 1.362(2)
N25 C130 1.394(2)
N25 H25 0.8600
N9 C58 1.363(2)
N9 C51 1.395(2)
N9 H9 0.8600
N12 C70 1.358(2)
N12 C69 1.394(2)
N12 H12 0.8600
N5 C38 1.354(2)
N5 C35 1.393(2)
N5 H5 0.8600
N17 C98 1.361(2)
N17 C94 1.398(2)
N17 H17 0.8600
N2 C18 1.362(2)
N2 C16 1.401(2)
N2 H2 0.8600
N19 C111 1.357(2)
N19 C106 1.391(2)
N19 H19 0.8600
N7 C48 1.374(2)
N7 C45 1.397(2)
N7 H7 0.8600
N24 C123 1.333(2)
N24 H24A 0.8600
N24 H24B 0.8600
N4 C28 1.336(2)
N4 H4A 0.8600
N4 H4B 0.8600
N23 C119 1.357(2)
N23 C117 1.394(2)
N23 H23 0.8600
N10 C59 1.325(2)
N10 H10A 0.8600
N10 H10B 0.8600
N6 C39 1.337(2)
N6 H6A 0.8600
N6 H6B 0.8600
N11 C64 1.326(2)
N11 H11A 0.8600
N11 H11B 0.8600
N8 C49 1.337(2)
N8 H8A 0.8600
N8 H8B 0.8600
N22 C120 1.337(2)
N22 H22A 0.8600
N22 H22B 0.8600
N18 C100 1.331(2)
N18 H18A 0.8600
N18 H18B 0.8600
N13 C79 1.341(2)
N13 H13A 0.8600
N13 H13B 0.8600
N15 C90 1.336(2)
N15 H15A 0.8600
N15 H15B 0.8600
N16 C88 1.362(2)
N16 C85 1.391(2)
N16 H16 0.8600
N1 C19 1.338(2)
N1 H1A 0.8600
N1 H1B 0.8600
N20 C102 1.331(2)
N20 H20A 0.8600
N20 H20B 0.8600
C30 C27 1.456(2)
C58 C57 1.444(2)
C56 C55 1.396(2)
C56 C51 1.415(2)
C56 C57 1.458(2)
C88 C87 1.451(2)
C15 C14 1.399(2)
C15 C16 1.413(2)
C15 C17 1.459(2)
C69 C68 1.384(2)
C69 C63 1.408(2)
C70 C66 1.438(2)
C98 C97 1.445(2)
C18 C17 1.448(2)
C131 C124 1.447(2)
C16 C11 1.381(3)
C124 C123 1.385(2)
C124 C125 1.461(2)
C27 C28 1.384(2)
C27 C25 1.462(2)
C130 C129 1.384(3)
C130 C125 1.415(2)
C28 C29 1.493(2)
C51 C52 1.384(2)
C111 C103 1.443(2)
C57 C59 1.392(2)
C38 C37 1.450(2)
C36 C34 1.394(3)
C36 C35 1.414(2)
C36 C37 1.457(3)
C76 C71 1.380(3)
C76 C75 1.411(2)
C59 C60 1.492(2)
C26 C23 1.386(3)
C26 C25 1.410(2)
C46 C41 1.397(3)
C46 C45 1.415(2)
C46 C47 1.459(2)
C77 C78 1.450(2)
C17 C19 1.382(3)
C25 C24 1.397(2)
C45 C44 1.385(3)
C66 C64 1.391(2)
C66 C63 1.460(2)
C100 C97 1.388(2)
C100 C99 1.494(2)
C118 C120 1.385(3)
C118 C119 1.443(2)
C118 C116 1.458(3)
C75 C74 1.396(2)
C75 C78 1.457(2)
C35 C33 1.380(3)
C123 C122 1.491(2)
C93 C95 1.396(3)
C93 C94 1.413(2)
C93 C97 1.459(2)
C63 C62 1.391(2)
C64 C65 1.492(2)
C39 C37 1.383(3)
C39 C40 1.492(2)
C94 C92 1.383(3)
C106 C107 1.385(3)
C106 C105 1.413(2)
C86 C81 1.400(2)
C86 C85 1.410(2)
C86 C87 1.453(3)
C14 C13 1.391(3)
C14 H14A 0.9300
C103 C102 1.390(3)
C103 C105 1.463(2)
C47 C49 1.385(2)
C47 C48 1.449(2)
C125 C126 1.395(2)
C87 C90 1.379(3)
C49 C50 1.491(2)
C78 C79 1.382(3)
C13 C12 1.392(3)
C13 H13 0.9300
C90 C89 1.494(2)
C11 C12 1.384(3)
C11 H11 0.9300
C85 C84 1.386(3)
C79 C80 1.483(2)
C116 C115 1.393(3)
C116 C117 1.412(2)
C120 C121 1.497(2)
C19 C20 1.495(3)
C52 C53 1.385(3)
C52 H52 0.9300
C112 C117 1.380(3)
C112 C113 1.384(3)
C112 H112 0.9300
C23 C22 1.388(3)
C23 H23A 0.9300
C12 H12A 0.9300
C107 C108 1.388(3)
C107 H107 0.9300
C60 H60A 0.9600
C60 H60B 0.9600
C60 H60C 0.9600
C102 C101 1.492(3)
C29 H29A 0.9600
C29 H29B 0.9600
C29 H29C 0.9600
C41 C42 1.395(3)
C41 H41 0.9300
C55 C54 1.389(3)
C55 H55 0.9300
C24 C21 1.390(3)
C24 H24 0.9300
C129 C128 1.388(3)
C129 H129 0.9300
C22 C21 1.391(3)
C22 H22 0.9300
C105 C110 1.398(3)
C21 H21 0.9300
C84 C83 1.385(3)
C84 H84 0.9300
C95 C96 1.396(3)
C95 H95 0.9300
C44 C43 1.385(3)
C44 H44 0.9300
C68 C67 1.390(3)
C68 H68 0.9300
C33 C31 1.385(3)
C33 H33 0.9300
C122 H12B 0.9600
C122 H12C 0.9600
C122 H12D 0.9600
C53 C54 1.393(3)
C53 H53 0.9300
C34 C32 1.396(3)
C34 H34 0.9300
C126 C127 1.397(3)
C126 H126 0.9300
C99 H99A 0.9600
C99 H99B 0.9600
C99 H99C 0.9600
C67 C61 1.390(3)
C67 H67 0.9300
C91 C92 1.391(3)
C91 C96 1.394(3)
C91 H91 0.9300
C110 C109 1.386(3)
C110 H110 0.9300
C54 H54 0.9300
C115 C114 1.391(3)
C115 H115 0.9300
C108 C109 1.389(3)
C108 H108 0.9300
C71 C72 1.385(3)
C71 H71 0.9300
C113 C114 1.397(3)
C113 H113 0.9300
C128 C127 1.386(3)
C128 H128 0.9300
C74 C73 1.394(3)
C74 H74 0.9300
C109 H109 0.9300
C127 H127 0.9300
C121 H12E 0.9600
C121 H12F 0.9600
C121 H12G 0.9600
C62 C61 1.388(3)
C62 H62 0.9300
C65 H65A 0.9600
C65 H65B 0.9600
C65 H65C 0.9600
C92 H92 0.9300
C31 C32 1.392(3)
C31 H31 0.9300
C72 C73 1.389(3)
C72 H72 0.9300
C43 C42 1.386(3)
C43 H43 0.9300
C42 H42 0.9300
C83 C82 1.389(3)
C83 H83 0.9300
C114 H114 0.9300
C40 H40A 0.9600
C40 H40B 0.9600
C40 H40C 0.9600
C81 C82 1.392(3)
C81 H81 0.9300
C96 H96 0.9300
C50 H50A 0.9600
C50 H50B 0.9600
C50 H50C 0.9600
C61 H61 0.9300
C73 H73 0.9300
C20 H20C 0.9600
C20 H20D 0.9600
C20 H20E 0.9600
C32 H32 0.9300
C101 H10C 0.9600
C101 H10D 0.9600
C101 H10E 0.9600
C82 H82 0.9300
C80 H80A 0.9600
C80 H80B 0.9600
C80 H80C 0.9600
C89 H89A 0.9600
C89 H89B 0.9600
C89 H89C 0.9600
